data_1533907
loop_
_publ_author_name
'Orosel, D.'
'Leynaud, O.'
'Balog, P.'
'Jansen, M.'

_publ_section_title
;
 Pressure-temperature phase diagram of Se O2. Characterization of new
 phases
;
_journal_name_full 'Journal of Solid State Chemistry'
_journal_page_first 1631
_journal_page_last 1638
_journal_volume 177
_journal_year 2004
_chemical_formula_sum 'O2 Se'
_chemical_name_systematic 'Se O2'
_space_group_IT_number 26
_symmetry_space_group_name_Hall 'P 2c -2'
_symmetry_space_group_name_H-M 'P m c 21'
_cell_angle_alpha 90
_cell_angle_beta 90
_cell_angle_gamma 90
_cell_formula_units_Z 4
_cell_length_a 5.0722
_cell_length_b 4.4704
_cell_length_c 7.5309
_cell_volume 170.761
_citation_journal_id_ASTM JSSCBI
_cod_data_source_file Orosel_JSSCBI_2004_1687.cif
_cod_data_source_block O2Se1
_cod_original_cell_volume 170.7614
_cod_original_formula_sum 'O2 Se1'
_cod_database_code 1533907

loop_
_symmetry_equiv_pos_as_xyz
x,y,z
-x,-y,z+1/2
-x,y,z
x,-y,z+1/2

loop_
_atom_site_label
_atom_site_type_symbol
_atom_site_fract_x
_atom_site_fract_y
_atom_site_fract_z
_atom_site_occupancy
_atom_site_U_iso_or_equiv
O2 O-2 0.247 0.152 0.841 1 0.0
O3 O-2 0.5 0.62 -0.039 1 0.0
O1 O-2 0 0.746 0.672 1 0.0
Se1 Se+4 0.5 0.2516 0 1 0.0
Se2 Se+4 0 0.1219 0.3748 1 0.0
